data_4340817
loop_
_publ_author_name
'Berenguer, Jes\'us R'
'Lalinde, Elena'
'Mart\'in, Antonio'
'Moreno, M. Teresa'
'Ruiz, Santiago'
'S\'anchez, Sergio'
'Shahsavari, Hamid R.'

_publ_section_title
;
 Photophysical Responses in Pt2Pb Clusters Driven by Solvent Interactions
 and Structural Changes in the Pb(II) Environment.
;
_journal_issue 16
_journal_name_full 'Inorganic chemistry'
_journal_page_first 8770
_journal_page_last 8785
_journal_paper_doi 10.1021/ic501458q
_journal_volume 53
_journal_year 2014
_chemical_compound_source 'synthesis as described'
_chemical_formula_sum 'C48 H26 Cl4 F16 N4 Pb Pt2 S2'
_chemical_formula_weight 1766.05
_chemical_name_common 'Compound X'
_chemical_name_systematic
;
 ?
;
_space_group_IT_number 2
_symmetry_cell_setting triclinic
_symmetry_Int_Tables_number 2
_symmetry_space_group_name_Hall '-P 1'
_symmetry_space_group_name_H-M 'P -1'
_atom_sites_solution_hydrogens geom
_atom_sites_solution_primary direct
_atom_sites_solution_secondary difmap
_audit_conform_dict_location ftp://ftp.iucr.org/pub/cif_core.dic
_audit_conform_dict_name cif_core.dic
_audit_conform_dict_version 2.4
_audit_creation_date 2014-01-16T16:07:07-00:00
_audit_creation_method 'WinGX routine CIF_UPDATE'
_cell_angle_alpha 91.0050(10)
_cell_angle_beta 95.8920(10)
_cell_angle_gamma 93.2280(10)
_cell_formula_units_Z 6
_cell_length_a 14.1726(3)
_cell_length_b 18.0991(4)
_cell_length_c 28.0328(6)
_cell_measurement_reflns_used 27615
_cell_measurement_temperature 173.0(10)
_cell_measurement_theta_max 0
_cell_measurement_theta_min 0
_cell_measurement_wavelength 0.71073
_cell_volume 7139.4(3)
_computing_cell_refinement 'HKL Scalepack (Otwinowski & Minor 1997)'
_computing_data_collection 'Collect (Bruker AXS BV, 1997-2004)'
_computing_data_reduction 'HKL Denzo and Scalepack (Otwinowski & Minor 1997)'
_computing_molecular_graphics 'Ortep-3 for Windows (Farrugia, 1997)'
_computing_publication_material 'WinGX publication routines (Farrugia, 1999)'
_computing_structure_refinement 'SHELXL-97 (Sheldrick, 2008)'
_diffrn_ambient_temperature 173.0(10)
_diffrn_detector 'CCD plate'
_diffrn_detector_area_resol_mean 9
_diffrn_measured_fraction_theta_full 0.975
_diffrn_measured_fraction_theta_max 0.975
_diffrn_measurement_device '95mm CCD camera on \k-goniostat'
_diffrn_measurement_device_type KappaCCD
_diffrn_measurement_method 'CCD rotation images, thick slices'
_diffrn_orient_matrix_type 'by Bruker AXS Collect from scalepack cell'
_diffrn_orient_matrix_UB_11 -0.165111E-1
_diffrn_orient_matrix_UB_12 -0.531816E-1
_diffrn_orient_matrix_UB_13 0.61749E-2
_diffrn_orient_matrix_UB_21 0.333487E-1
_diffrn_orient_matrix_UB_22 -0.151759E-1
_diffrn_orient_matrix_UB_23 -0.280399E-1
_diffrn_orient_matrix_UB_31 0.605312E-1
_diffrn_orient_matrix_UB_32 -0.23492E-2
_diffrn_orient_matrix_UB_33 0.21504E-1
_diffrn_radiation_monochromator graphite
_diffrn_radiation_probe x-ray
_diffrn_radiation_type MoK\a
_diffrn_radiation_wavelength 0.71073
_diffrn_reflns_av_unetI/netI 0.0527
_diffrn_reflns_limit_h_max 17
_diffrn_reflns_limit_h_min -17
_diffrn_reflns_limit_k_max 22
_diffrn_reflns_limit_k_min -22
_diffrn_reflns_limit_l_max 34
_diffrn_reflns_limit_l_min 0
_diffrn_reflns_number 26434
_diffrn_reflns_theta_full 25.68
_diffrn_reflns_theta_max 25.68
_diffrn_reflns_theta_min 1.36
_diffrn_source 'Enraf Nonius FR590'
_exptl_absorpt_coefficient_mu 9.581
_exptl_absorpt_correction_T_max 0.1682
_exptl_absorpt_correction_T_min 0.1258
_exptl_absorpt_correction_type multi-scan
_exptl_absorpt_process_details
;
        [c.f. r.h. blessing, acta cryst. (1995), a51, 33-38]
;
_exptl_crystal_colour 'dark orange'
_exptl_crystal_density_diffrn 2.464
_exptl_crystal_density_method 'not measured'
_exptl_crystal_description block
_exptl_crystal_F_000 4440
_exptl_crystal_size_max 0.25
_exptl_crystal_size_mid 0.15
_exptl_crystal_size_min 0.1
_platon_squeeze_details
;
 platon (Spek 1995)
;
_refine_diff_density_max 2.127
_refine_diff_density_min -1.261
_refine_diff_density_rms 0.206
_refine_ls_extinction_method none
_refine_ls_goodness_of_fit_ref 1.071
_refine_ls_hydrogen_treatment constr
_refine_ls_matrix_type full
_refine_ls_number_parameters 1909
_refine_ls_number_reflns 26434
_refine_ls_number_restraints 8
_refine_ls_restrained_S_all 1.075
_refine_ls_R_factor_all 0.0674
_refine_ls_R_factor_gt 0.0431
_refine_ls_shift/su_max 0.034
_refine_ls_shift/su_mean 0
_refine_ls_structure_factor_coef Fsqd
_refine_ls_weighting_details 'calc w=1/[\s^2^(Fo^2^)+(0.0547P)^2^+30.2221P] where P=(Fo^2^+2Fc^2^)/3'
_refine_ls_weighting_scheme calc
_refine_ls_wR_factor_gt 0.1042
_refine_ls_wR_factor_ref 0.112
_reflns_number_gt 19873
_reflns_number_total 26434
_reflns_threshold_expression >2\s(I)
_cod_data_source_file ic501458q_si_003.cif
_cod_data_source_block 6_2CH2Cl2
_cod_depositor_comments
;
The following automatic conversions were performed:

'_symmetry_cell_setting' value 'Triclinic' changed to 'triclinic'
according to
/usr/data/users/saulius/crontab/automatic-downloads/rss-feeds/ACS/lib/dictionaries/cif_core.dic
dictionary named 'cif_core.dic' version 2.4.2 from 2011-04-26.

Automatic conversion script
Id: cif_fix_values 2281 2013-09-26 08:29:07Z andrius 

 Adding full bibliography for 4340810--4340817.cif.
;
_cod_database_code 4340817

loop_
_symmetry_equiv_pos_as_xyz
'x, y, z'
'-x, -y, -z'

loop_
_atom_site_label
_atom_site_type_symbol
_atom_site_fract_x
_atom_site_fract_y
_atom_site_fract_z
_atom_site_U_iso_or_equiv
_atom_site_adp_type
_atom_site_occupancy
_atom_site_symmetry_multiplicity
_atom_site_calc_flag
_atom_site_refinement_flags
_atom_site_disorder_assembly
_atom_site_disorder_group
Pt1 Pt 0.57578(3) 0.69583(2) 0.277247(13) 0.02926(10) Uani 1 1 d . A .
Pt2 Pt 0.65451(2) 0.557870(19) 0.446704(12) 0.02181(9) Uani 1 1 d . A .
Pt3 Pt 0.06758(3) 0.97384(2) 0.383428(13) 0.02671(9) Uani 1 1 d . . .
Pt4 Pt -0.02274(2) 1.107033(19) 0.214657(12) 0.02159(9) Uani 1 1 d . . .
Pt5 Pt 0.28298(3) 0.36551(2) 0.919606(13) 0.02558(9) Uani 1 1 d . . .
Pt6 Pt 0.28608(2) 0.213961(19) 1.084199(13) 0.02411(9) Uani 1 1 d . . .
Pb1 Pb 0.67980(3) 0.659955(19) 0.362540(13) 0.02798(9) Uani 1 1 d . A .
Pb2 Pb -0.03999(3) 1.006465(19) 0.298799(13) 0.02610(9) Uani 1 1 d . . .
Pb3 Pb 0.35106(3) 0.321602(19) 1.009740(13) 0.02791(9) Uani 1 1 d . . .
C2 C 0.4858(10) 0.5380(6) 0.2623(4) 0.053(3) Uani 1 1 d . . .
H2 H 0.4382 0.5554 0.2793 0.064 Uiso 1 1 calc R . .
C3 C 0.4777(12) 0.4639(7) 0.2452(5) 0.074(5) Uani 1 1 d . . .
H3 H 0.4265 0.432 0.2508 0.088 Uiso 1 1 calc R . .
C4 C 0.5509(15) 0.4404(8) 0.2192(5) 0.087(6) Uani 1 1 d . . .
H4 H 0.5481 0.3921 0.2072 0.104 Uiso 1 1 calc R . .
C5 C 0.6282(13) 0.4893(8) 0.2112(4) 0.077(5) Uani 1 1 d . . .
H5 H 0.6766 0.4727 0.1945 0.092 Uiso 1 1 calc R . .
C6 C 0.7840(10) 0.6049(9) 0.1989(4) 0.063(4) Uani 1 1 d . . .
H6 H 0.7909 0.5576 0.1867 0.075 Uiso 1 1 calc R . .
C7 C 0.8491(11) 0.6600(11) 0.1949(4) 0.079(5) Uani 1 1 d . . .
H7 H 0.9023 0.6502 0.1795 0.094 Uiso 1 1 calc R . .
C8 C 0.8413(8) 0.7313(8) 0.2124(4) 0.054(3) Uani 1 1 d . . .
H8 H 0.8885 0.768 0.2088 0.064 Uiso 1 1 calc R . .
C9 C 0.7617(7) 0.7475(7) 0.2357(4) 0.041(3) Uani 1 1 d . . .
H9 H 0.7548 0.7953 0.247 0.049 Uiso 1 1 calc R . .
C10 C 0.6947(7) 0.6926(6) 0.2414(3) 0.037(3) Uani 1 1 d . . .
C11 C 0.7060(9) 0.6211(6) 0.2219(3) 0.044(3) Uani 1 1 d . . .
C12 C 0.6326(10) 0.5637(6) 0.2286(3) 0.049(3) Uani 1 1 d . . .
C13 C 0.5869(6) 0.8071(5) 0.2892(3) 0.026(2) Uani 1 1 d . . .
C14 C 0.6553(7) 0.8488(6) 0.3194(4) 0.038(3) Uani 1 1 d . . .
C15 C 0.6546(9) 0.9239(6) 0.3274(4) 0.051(3) Uani 1 1 d . . .
C16 C 0.5841(9) 0.9616(5) 0.3049(4) 0.051(3) Uani 1 1 d . . .
C17 C 0.5154(7) 0.9249(5) 0.2744(4) 0.035(2) Uani 1 1 d . . .
C18 C 0.5183(7) 0.8507(5) 0.2665(3) 0.032(2) Uani 1 1 d . . .
C19 C 0.5733(8) 0.7658(6) 0.4405(4) 0.044(3) Uani 1 1 d . A .
H19 H 0.632 0.7584 0.4572 0.053 Uiso 1 1 calc R . .
C20 C 0.5129(9) 0.8114(8) 0.4609(5) 0.061(4) Uani 1 1 d . . .
C21 C 0.4257(9) 0.8203(9) 0.4370(5) 0.077(5) Uani 1 1 d . A .
H21 H 0.3827 0.8495 0.4502 0.092 Uiso 1 1 calc R . .
C22 C 0.4025(8) 0.7856(8) 0.3933(5) 0.063(4) Uani 1 1 d . . .
H22 H 0.3436 0.7924 0.3766 0.076 Uiso 1 1 calc R A .
C23 C 0.4656(8) 0.7397(6) 0.3731(4) 0.039(3) Uani 1 1 d . A .
C25 C 0.4380(7) 0.5672(5) 0.4221(3) 0.029(2) Uani 1 1 d . . .
H25 H 0.4484 0.55 0.3917 0.035 Uiso 1 1 calc R . .
C26 C 0.3465(7) 0.5838(5) 0.4300(4) 0.034(2) Uani 1 1 d . . .
H26 H 0.2963 0.5774 0.4059 0.041 Uiso 1 1 calc R . .
C27 C 0.3326(7) 0.6100(5) 0.4752(4) 0.035(3) Uani 1 1 d . . .
H27 H 0.2728 0.6234 0.4817 0.042 Uiso 1 1 calc R . .
C28 C 0.4081(7) 0.6161(5) 0.5105(4) 0.034(2) Uani 1 1 d . . .
H28 H 0.3982 0.6314 0.5413 0.041 Uiso 1 1 calc R . .
C29 C 0.5832(9) 0.6221(6) 0.5835(4) 0.044(3) Uani 1 1 d . . .
H29 H 0.5264 0.6332 0.5951 0.052 Uiso 1 1 calc R . .
C30 C 0.6652(9) 0.6224(6) 0.6148(4) 0.048(3) Uani 1 1 d . . .
H30 H 0.6634 0.6322 0.6473 0.057 Uiso 1 1 calc R . .
C31 C 0.7494(8) 0.6080(6) 0.5970(4) 0.038(2) Uani 1 1 d . . .
H31 H 0.8051 0.6091 0.6177 0.045 Uiso 1 1 calc R . .
C32 C 0.7523(7) 0.5919(5) 0.5490(3) 0.029(2) Uani 1 1 d . . .
H32 H 0.8101 0.5818 0.538 0.034 Uiso 1 1 calc R . .
C33 C 0.6715(7) 0.5903(5) 0.5166(3) 0.028(2) Uani 1 1 d . . .
C34 C 0.5842(7) 0.6052(5) 0.5340(3) 0.030(2) Uani 1 1 d . . .
C35 C 0.4987(7) 0.5998(5) 0.5005(3) 0.029(2) Uani 1 1 d . . .
C36 C 0.7958(6) 0.5503(5) 0.4447(3) 0.024(2) Uani 1 1 d . . .
C37 C 0.8593(6) 0.6115(5) 0.4513(3) 0.027(2) Uani 1 1 d . . .
C38 C 0.9552(7) 0.6085(6) 0.4534(3) 0.035(2) Uani 1 1 d . . .
C39 C 0.9953(7) 0.5407(6) 0.4466(3) 0.037(3) Uani 1 1 d . . .
C40 C 0.9353(7) 0.4799(6) 0.4379(3) 0.035(2) Uani 1 1 d . . .
C41 C 0.8382(7) 0.4834(6) 0.4386(3) 0.029(2) Uani 1 1 d . . .
C42 C 0.8449(7) 0.5352(5) 0.3060(3) 0.031(2) Uani 1 1 d . A .
H42 H 0.8851 0.5755 0.2998 0.037 Uiso 1 1 calc R . .
C43 C 0.8654(7) 0.4650(6) 0.2914(3) 0.034(2) Uani 1 1 d . . .
C44 C 0.8062(7) 0.4057(5) 0.3003(3) 0.032(2) Uani 1 1 d . . .
H44 H 0.8188 0.3582 0.2906 0.038 Uiso 1 1 calc R . .
C45 C 0.7270(6) 0.4175(5) 0.3241(3) 0.025(2) Uani 1 1 d . . .
H45 H 0.6855 0.3782 0.3307 0.03 Uiso 1 1 calc R . .
C46 C 0.7116(6) 0.4889(5) 0.3378(3) 0.023(2) Uani 1 1 d . A .
C47 C 0.9512(10) 0.4540(7) 0.2652(5) 0.069(4) Uani 1 1 d . . .
C48 C 0.1558(8) 1.1320(5) 0.3994(4) 0.038(3) Uani 1 1 d . . .
H48 H 0.2006 1.1166 0.3799 0.046 Uiso 1 1 calc R . .
C49 C 0.1654(9) 1.2030(7) 0.4189(4) 0.053(3) Uani 1 1 d . . .
H49 H 0.215 1.2359 0.4125 0.064 Uiso 1 1 calc R . .
C50 C 0.0988(11) 1.2229(7) 0.4483(4) 0.059(4) Uani 1 1 d . . .
H50 H 0.1021 1.271 0.4609 0.07 Uiso 1 1 calc R . .
C51 C 0.0283(9) 1.1742(6) 0.4592(4) 0.045(3) Uani 1 1 d . . .
H51 H -0.0149 1.1883 0.48 0.054 Uiso 1 1 calc R . .
C52 C -0.1194(9) 1.0545(7) 0.4773(4) 0.053(3) Uani 1 1 d . . .
H52 H -0.1234 1.1006 0.492 0.064 Uiso 1 1 calc R . .
C53 C -0.1837(9) 0.9980(9) 0.4850(4) 0.060(4) Uani 1 1 d . . .
H53 H -0.2306 1.0059 0.5051 0.072 Uiso 1 1 calc R . .
C54 C -0.1797(8) 0.9293(8) 0.4633(4) 0.052(3) Uani 1 1 d . . .
H54 H -0.2238 0.891 0.4684 0.063 Uiso 1 1 calc R . .
C55 C -0.1074(7) 0.9183(6) 0.4331(4) 0.041(3) Uani 1 1 d . . .
H55 H -0.1034 0.872 0.4188 0.049 Uiso 1 1 calc R . .
C56 C -0.0430(7) 0.9748(6) 0.4248(3) 0.032(2) Uani 1 1 d . . .
C57 C -0.0479(7) 1.0440(6) 0.4476(3) 0.037(3) Uani 1 1 d . . .
C58 C 0.0211(8) 1.1026(6) 0.4391(3) 0.037(3) Uani 1 1 d . . .
C59 C 0.0568(7) 0.8613(5) 0.3725(3) 0.027(2) Uani 1 1 d . . .
C60 C -0.0141(8) 0.8202(5) 0.3453(4) 0.036(2) Uani 1 1 d . . .
C61 C -0.0169(9) 0.7444(6) 0.3419(4) 0.047(3) Uani 1 1 d . . .
C62 C 0.0540(8) 0.7071(5) 0.3640(4) 0.041(3) Uani 1 1 d . . .
C63 C 0.1255(8) 0.7463(6) 0.3920(4) 0.039(3) Uani 1 1 d . . .
C64 C 0.1259(7) 0.8221(5) 0.3960(3) 0.033(2) Uani 1 1 d . . .
C65 C 0.0604(8) 0.8980(6) 0.2200(4) 0.044(3) Uani 1 1 d . . .
H65 H 0.0005 0.9029 0.2039 0.053 Uiso 1 1 calc R . .
C66 C 0.1230(9) 0.8541(6) 0.2000(4) 0.046(3) Uani 1 1 d . . .
C67 C 0.2126(9) 0.8484(7) 0.2221(5) 0.058(3) Uani 1 1 d . . .
H67 H 0.256 0.8202 0.2083 0.069 Uiso 1 1 calc R . .
C68 C 0.2372(8) 0.8852(6) 0.2652(5) 0.053(3) Uani 1 1 d . . .
H68 H 0.2972 0.8807 0.2813 0.064 Uiso 1 1 calc R . .
C69 C 0.1721(7) 0.9300(5) 0.2855(4) 0.033(2) Uani 1 1 d . . .
C70 C 0.0944(11) 0.8144(9) 0.1522(6) 0.079(5) Uani 1 1 d . . .
C71 C 0.1940(6) 1.0998(5) 0.2295(3) 0.027(2) Uani 1 1 d . . .
H71 H 0.1896 1.1235 0.2589 0.033 Uiso 1 1 calc R . .
C72 C 0.2823(7) 1.0809(5) 0.2179(4) 0.034(2) Uani 1 1 d . . .
H72 H 0.3365 1.0908 0.2392 0.041 Uiso 1 1 calc R . .
C73 C 0.2877(7) 1.0471(5) 0.1737(4) 0.037(2) Uani 1 1 d . . .
H73 H 0.3462 1.0339 0.165 0.044 Uiso 1 1 calc R . .
C74 C 0.2073(7) 1.0329(5) 0.1426(4) 0.037(3) Uani 1 1 d . . .
H74 H 0.2112 1.0111 0.1126 0.044 Uiso 1 1 calc R . .
C75 C 0.0202(8) 1.0064(6) 0.0817(4) 0.042(3) Uani 1 1 d . . .
H75 H 0.0736 0.989 0.0695 0.05 Uiso 1 1 calc R . .
C76 C -0.0687(9) 0.9988(6) 0.0541(4) 0.045(3) Uani 1 1 d . . .
H76 H -0.0747 0.9776 0.0234 0.054 Uiso 1 1 calc R . .
C77 C -0.1465(8) 1.0235(6) 0.0738(3) 0.038(3) Uani 1 1 d . . .
H77 H -0.2055 1.0182 0.0558 0.045 Uiso 1 1 calc R . .
C78 C -0.1406(7) 1.0558(5) 0.1192(3) 0.031(2) Uani 1 1 d . . .
H78 H -0.1949 1.0727 0.1307 0.038 Uiso 1 1 calc R . .
C79 C -0.0527(6) 1.0632(5) 0.1480(3) 0.026(2) Uani 1 1 d . . .
C80 C 0.0286(7) 1.0399(5) 0.1274(3) 0.031(2) Uani 1 1 d . . .
C81 C 0.1199(7) 1.0513(5) 0.1564(3) 0.027(2) Uani 1 1 d . . .
C82 C -0.1594(6) 1.1275(5) 0.2199(3) 0.023(2) Uani 1 1 d . . .
C83 C -0.2334(7) 1.0739(5) 0.2176(3) 0.029(2) Uani 1 1 d . . .
C84 C -0.3274(7) 1.0872(6) 0.2167(3) 0.032(2) Uani 1 1 d . . .
C85 C -0.3536(7) 1.1595(7) 0.2202(4) 0.040(3) Uani 1 1 d . . .
C86 C -0.2827(7) 1.2153(5) 0.2243(3) 0.033(2) Uani 1 1 d . . .
C87 C -0.1902(7) 1.1987(5) 0.2234(3) 0.032(2) Uani 1 1 d . . .
C88 C -0.1837(7) 1.1358(6) 0.3670(3) 0.033(2) Uani 1 1 d . . .
H88 H -0.2264 1.0973 0.3734 0.039 Uiso 1 1 calc R . .
C89 C -0.1918(7) 1.2029(6) 0.3875(3) 0.036(2) Uani 1 1 d . . .
C90 C -0.1318(7) 1.2617(6) 0.3768(4) 0.036(2) Uani 1 1 d . . .
H90 H -0.1374 1.3087 0.3897 0.044 Uiso 1 1 calc R . .
C91 C -0.0635(7) 1.2491(5) 0.3465(3) 0.033(2) Uani 1 1 d . . .
H91 H -0.0219 1.2877 0.3389 0.039 Uiso 1 1 calc R . .
C92 C -0.0573(6) 1.1775(5) 0.3272(3) 0.025(2) Uani 1 1 d . . .
C93 C -0.2618(9) 1.2163(7) 0.4230(5) 0.051(3) Uani 1 1 d . . .
C94 C 0.2352(7) 0.2022(5) 0.8898(3) 0.033(2) Uani 1 1 d . . .
H94 H 0.178 0.2082 0.9026 0.04 Uiso 1 1 calc R . .
C95 C 0.2502(9) 0.1344(5) 0.8699(4) 0.042(3) Uani 1 1 d . . .
H95 H 0.2041 0.0956 0.8683 0.05 Uiso 1 1 calc R . .
C96 C 0.3378(9) 0.1263(6) 0.8521(4) 0.051(3) Uani 1 1 d . . .
H96 H 0.3513 0.0807 0.8393 0.061 Uiso 1 1 calc R . .
C97 C 0.4035(8) 0.1841(6) 0.8533(4) 0.041(3) Uani 1 1 d . . .
H97 H 0.4613 0.1782 0.8411 0.049 Uiso 1 1 calc R . .
C98 C 0.5339(8) 0.3227(7) 0.8551(3) 0.042(3) Uani 1 1 d . . .
H98 H 0.5555 0.2799 0.8422 0.051 Uiso 1 1 calc R . .
C99 C 0.5889(8) 0.3879(7) 0.8554(4) 0.046(3) Uani 1 1 d . . .
H99 H 0.6472 0.3894 0.8428 0.055 Uiso 1 1 calc R . .
C100 C 0.5557(7) 0.4514(6) 0.8747(4) 0.041(3) Uani 1 1 d . . .
H100 H 0.5918 0.496 0.875 0.05 Uiso 1 1 calc R . .
C101 C 0.4674(8) 0.4484(6) 0.8939(3) 0.040(3) Uani 1 1 d . . .
H101 H 0.4458 0.4917 0.9062 0.048 Uiso 1 1 calc R . .
C102 C 0.4117(6) 0.3832(5) 0.8951(3) 0.027(2) Uani 1 1 d . . .
C103 C 0.4455(7) 0.3194(5) 0.8741(3) 0.031(2) Uani 1 1 d . . .
C104 C 0.3843(7) 0.2518(5) 0.8727(3) 0.032(2) Uani 1 1 d . . .
C105 C 0.2746(7) 0.4722(5) 0.9407(3) 0.029(2) Uani 1 1 d . . .
C106 C 0.3348(7) 0.5110(5) 0.9757(4) 0.032(2) Uani 1 1 d . . .
C107 C 0.3290(8) 0.5850(6) 0.9882(4) 0.043(3) Uani 1 1 d . . .
C108 C 0.2631(8) 0.6253(6) 0.9632(4) 0.040(3) Uani 1 1 d . . .
C109 C 0.2034(7) 0.5917(6) 0.9276(3) 0.034(2) Uani 1 1 d . . .
C110 C 0.2101(6) 0.5173(5) 0.9173(3) 0.028(2) Uani 1 1 d . . .
C111 C 0.2066(8) 0.4141(6) 1.0737(4) 0.039(3) Uani 1 1 d . . .
H111 H 0.2621 0.415 1.0946 0.047 Uiso 1 1 calc R . .
C112 C 0.1278(8) 0.4468(6) 1.0881(4) 0.045(3) Uani 1 1 d . . .
C113 C 0.0453(9) 0.4427(7) 1.0572(5) 0.057(3) Uani 1 1 d . . .
H113 H -0.0087 0.4642 1.0659 0.068 Uiso 1 1 calc R . .
C114 C 0.0433(7) 0.4069(6) 1.0135(4) 0.044(3) Uani 1 1 d . . .
H114 H -0.013 0.4015 0.9932 0.053 Uiso 1 1 calc R . .
C115 C 0.1263(6) 0.3784(5) 0.9998(4) 0.032(2) Uani 1 1 d . . .
C116 C 0.1324(11) 0.4886(9) 1.1357(5) 0.075(4) Uani 1 1 d . . .
C117 C 0.0814(7) 0.1939(6) 1.0340(4) 0.040(3) Uani 1 1 d . . .
H117 H 0.1109 0.1771 1.008 0.048 Uiso 1 1 calc R . .
C118 C -0.0164(7) 0.1952(6) 1.0291(5) 0.047(3) Uani 1 1 d . . .
H118 H -0.0529 0.181 1.0006 0.057 Uiso 1 1 calc R . .
C119 C -0.0572(8) 0.2192(6) 1.0696(6) 0.058(4) Uani 1 1 d . . .
H119 H -0.1229 0.2195 1.0685 0.069 Uiso 1 1 calc R . .
C120 C -0.0011(8) 0.2426(6) 1.1119(5) 0.049(3) Uani 1 1 d . . .
H120 H -0.0294 0.2597 1.1381 0.059 Uiso 1 1 calc R . .
C121 C 0.1392(9) 0.2865(6) 1.1986(5) 0.051(3) Uani 1 1 d . . .
H121 H 0.0755 0.2929 1.2017 0.061 Uiso 1 1 calc R . .
C122 C 0.2057(10) 0.3030(6) 1.2371(4) 0.058(4) Uani 1 1 d . . .
H122 H 0.1865 0.3202 1.2658 0.069 Uiso 1 1 calc R . .
C123 C 0.3003(9) 0.2943(6) 1.2333(4) 0.049(3) Uani 1 1 d . . .
H123 H 0.3447 0.305 1.2596 0.059 Uiso 1 1 calc R . .
C124 C 0.3304(8) 0.2697(5) 1.1906(4) 0.040(3) Uani 1 1 d . . .
H124 H 0.3948 0.2645 1.1884 0.048 Uiso 1 1 calc R . .
C125 C 0.2625(7) 0.2523(5) 1.1497(3) 0.034(2) Uani 1 1 d . . .
C126 C 0.1646(7) 0.2603(5) 1.1550(4) 0.033(2) Uani 1 1 d . . .
C127 C 0.4299(6) 0.2135(5) 1.0991(3) 0.023(2) Uani 1 1 d . . .
C128 C 0.4753(7) 0.1484(5) 1.0964(3) 0.029(2) Uani 1 1 d . . .
C129 C 0.5744(7) 0.1455(6) 1.1007(3) 0.032(2) Uani 1 1 d . . .
C130 C 0.6294(7) 0.2092(6) 1.1096(4) 0.038(3) Uani 1 1 d . . .
C131 C 0.5874(7) 0.2755(6) 1.1144(3) 0.035(2) Uani 1 1 d . . .
C132 C 0.4888(7) 0.2766(5) 1.1089(3) 0.028(2) Uani 1 1 d . . .
C133 C 0.5457(7) 0.2039(5) 0.9690(3) 0.032(2) Uani 1 1 d . . .
H128 H 0.5883 0.245 0.969 0.038 Uiso 1 1 calc R . .
C134 C 0.5723(7) 0.1359(6) 0.9541(3) 0.037(3) Uani 1 1 d . . .
C135 C 0.5099(7) 0.0739(6) 0.9565(4) 0.038(3) Uani 1 1 d . . .
H130 H 0.5272 0.0274 0.9472 0.046 Uiso 1 1 calc R . .
C136 C 0.4227(7) 0.0821(5) 0.9728(4) 0.037(3) Uani 1 1 d . . .
H131 H 0.3802 0.0415 0.9746 0.045 Uiso 1 1 calc R . .
C137 C 0.3995(7) 0.1523(5) 0.9863(3) 0.027(2) Uani 1 1 d . . .
C138 C 0.6668(8) 0.1311(8) 0.9359(5) 0.058(4) Uani 1 1 d . . .
C197 C 0.0971(7) 0.2400(5) 1.1142(4) 0.034(3) Uani 1 1 d . . .
N1 N 0.5607(7) 0.5844(5) 0.2548(3) 0.043(2) Uani 1 1 d . . .
N2 N 0.5511(6) 0.7317(5) 0.3976(3) 0.037(2) Uani 1 1 d . . .
N3 N 0.5126(5) 0.5750(4) 0.4560(3) 0.0264(18) Uani 1 1 d . . .
N4 N 0.7686(6) 0.5464(4) 0.3287(3) 0.0288(18) Uani 1 1 d . . .
N5 N 0.0843(6) 1.0850(4) 0.4079(3) 0.034(2) Uani 1 1 d . . .
N6 N 0.0837(6) 0.9334(4) 0.2617(3) 0.033(2) Uani 1 1 d . . .
N7 N 0.1154(5) 1.0851(4) 0.2001(3) 0.0236(17) Uani 1 1 d . . .
N8 N -0.1168(5) 1.1220(4) 0.3378(2) 0.0244(17) Uani 1 1 d . . .
N9 N 0.3001(6) 0.2609(4) 0.8917(3) 0.0287(18) Uani 1 1 d . . .
N10 N 0.2049(5) 0.3816(4) 1.0310(3) 0.0301(19) Uani 1 1 d . . .
N11 N 0.1373(5) 0.2163(4) 1.0750(3) 0.0305(19) Uani 1 1 d . . .
N12 N 0.4590(5) 0.2119(4) 0.9837(3) 0.0269(18) Uani 1 1 d . . .
F14 F 0.7263(4) 0.8130(3) 0.3449(2) 0.0512(17) Uani 1 1 d . . .
F15 F 0.7246(6) 0.9591(4) 0.3567(3) 0.087(3) Uani 1 1 d . . .
F16 F 0.5837(6) 1.0362(3) 0.3128(3) 0.071(2) Uani 1 1 d . . .
F17 F 0.4472(4) 0.9633(3) 0.2509(2) 0.0511(17) Uani 1 1 d . . .
F18 F 0.4490(4) 0.8176(3) 0.2347(2) 0.0370(14) Uani 1 1 d . . .
F37 F 0.8262(4) 0.6807(3) 0.45684(19) 0.0359(13) Uani 1 1 d . . .
F38 F 1.0134(4) 0.6709(3) 0.4633(2) 0.0465(15) Uani 1 1 d . . .
F39 F 1.0908(4) 0.5383(4) 0.4476(2) 0.0511(17) Uani 1 1 d . . .
F40 F 0.9751(4) 0.4132(3) 0.4320(2) 0.0479(16) Uani 1 1 d . . .
F41 F 0.7859(4) 0.4185(3) 0.43317(18) 0.0309(12) Uani 1 1 d . . .
F47 F 1.0073(7) 0.4090(6) 0.2846(5) 0.150(6) Uani 1 1 d . . .
F48 F 0.9979(5) 0.5147(4) 0.2553(3) 0.071(2) Uani 1 1 d . . .
F49 F 0.9203(9) 0.4204(6) 0.2191(4) 0.140(5) Uani 1 1 d . . .
F60 F -0.0874(4) 0.8536(3) 0.3193(2) 0.0465(16) Uani 1 1 d . . .
F61 F -0.0927(6) 0.7067(3) 0.3168(3) 0.070(2) Uani 1 1 d . . .
F62 F 0.0498(5) 0.6321(3) 0.3617(2) 0.0601(19) Uani 1 1 d . . .
F63 F 0.1965(4) 0.7092(3) 0.4165(2) 0.0563(18) Uani 1 1 d . . .
F64 F 0.1974(4) 0.8565(3) 0.4253(2) 0.0426(15) Uani 1 1 d . . .
F70 F 0.1256(7) 0.8497(6) 0.1160(3) 0.101(3) Uani 1 1 d . . .
F71 F 0.0021(8) 0.8143(8) 0.1393(4) 0.168(6) Uani 1 1 d . . .
F72 F 0.1247(13) 0.7485(6) 0.1497(4) 0.197(8) Uani 1 1 d . . .
F83 F -0.2152(4) 1.0009(3) 0.2151(2) 0.0368(13) Uani 1 1 d . . .
F84 F -0.3966(4) 1.0321(4) 0.2107(2) 0.0490(16) Uani 1 1 d . . .
F85 F -0.4454(4) 1.1750(4) 0.2193(2) 0.0565(18) Uani 1 1 d . . .
F86 F -0.3086(4) 1.2865(3) 0.2271(2) 0.0509(17) Uani 1 1 d . . .
F87 F -0.1250(4) 1.2581(3) 0.2260(2) 0.0378(14) Uani 1 1 d . . .
F93 F -0.2219(6) 1.2354(5) 0.4658(3) 0.089(3) Uani 1 1 d . . .
F94 F -0.3186(5) 1.2705(4) 0.4087(3) 0.068(2) Uani 1 1 d . . .
F95 F -0.3189(6) 1.1553(4) 0.4272(3) 0.089(3) Uani 1 1 d . . .
F106 F 0.4013(5) 0.4747(3) 1.0034(2) 0.0510(17) Uani 1 1 d . . .
F107 F 0.3928(6) 0.6183(3) 1.0225(2) 0.070(2) Uani 1 1 d . . .
F108 F 0.2605(5) 0.6987(3) 0.9731(2) 0.0571(19) Uani 1 1 d . . .
F109 F 0.1393(4) 0.6313(3) 0.9012(2) 0.0481(16) Uani 1 1 d . . .
F110 F 0.1460(4) 0.4884(3) 0.8815(2) 0.0371(14) Uani 1 1 d . . .
F116 F 0.0690(7) 0.4595(6) 1.1630(3) 0.110(3) Uani 1 1 d . . .
F117 F 0.2154(7) 0.4827(6) 1.1625(3) 0.106(3) Uani 1 1 d . . .
F118 F 0.1243(11) 0.5585(6) 1.1307(4) 0.161(6) Uani 1 1 d . . .
F128 F 0.4252(4) 0.0825(3) 1.08813(19) 0.0353(13) Uani 1 1 d . . .
F129 F 0.6143(4) 0.0802(3) 1.0963(2) 0.0487(17) Uani 1 1 d . . .
F130 F 0.7247(4) 0.2083(4) 1.1143(2) 0.0541(18) Uani 1 1 d . . .
F131 F 0.6407(4) 0.3382(3) 1.1246(2) 0.0470(16) Uani 1 1 d . . .
F132 F 0.4531(4) 0.3433(3) 1.11381(19) 0.0353(13) Uani 1 1 d . . .
F138 F 0.6604(6) 0.1158(6) 0.8897(3) 0.106(3) Uani 1 1 d . . .
F139 F 0.7101(6) 0.0711(6) 0.9539(4) 0.126(4) Uani 1 1 d . . .
F140 F 0.7239(6) 0.1888(6) 0.9454(5) 0.147(5) Uani 1 1 d . . .
S1 S 0.4356(2) 0.69196(16) 0.31804(11) 0.0449(7) Uani 1 1 d . . .
S2 S 0.60992(16) 0.50916(14) 0.36639(8) 0.0288(5) Uani 1 1 d . . .
S3 S 0.20260(19) 0.98009(15) 0.33860(10) 0.0403(6) Uani 1 1 d . . .
S4 S 0.03565(17) 1.15724(14) 0.29310(8) 0.0300(5) Uani 1 1 d . . .
S5 S 0.12827(18) 0.33674(15) 0.94405(10) 0.0380(6) Uani 1 1 d . . .
S6 S 0.28522(17) 0.16698(16) 1.00295(9) 0.0364(6) Uani 1 1 d . . .
C24 C 0.5505(9) 0.8635(10) 0.5071(6) 0.159(6) Uani 0.5 1 d PD A 1
F24 F 0.5629(15) 0.9354(11) 0.4913(7) 0.159(6) Uani 0.5 1 d PD A 1
F25 F 0.6193(14) 0.8228(12) 0.5279(12) 0.159(6) Uani 0.5 1 d PD A 1
F26 F 0.4850(17) 0.8456(14) 0.5361(9) 0.159(6) Uani 0.5 1 d PD A 1
C24B C 0.5505(9) 0.8635(10) 0.5071(6) 0.159(6) Uani 0.5 1 d PD A 2
F24B F 0.4858(15) 0.9062(15) 0.5174(10) 0.159(6) Uani 0.5 1 d PD A 2
F25B F 0.6379(12) 0.8592(17) 0.5226(12) 0.159(6) Uani 0.5 1 d PD A 2
F26B F 0.5195(17) 0.8079(12) 0.5337(9) 0.159(6) Uani 0.5 1 d PD A 2

loop_
_atom_site_aniso_label
_atom_site_aniso_U_11
_atom_site_aniso_U_22
_atom_site_aniso_U_33
_atom_site_aniso_U_23
_atom_site_aniso_U_13
_atom_site_aniso_U_12
Pt1 0.0286(2) 0.0250(2) 0.0330(2) -0.00013(16) -0.00293(17) 0.00254(16)
Pt2 0.02105(19) 0.02192(19) 0.02374(18) 0.00028(14) 0.00604(15) 0.00576(15)
Pt3 0.0232(2) 0.0249(2) 0.0314(2) -0.00069(16) -0.00064(16) 0.00228(16)
Pt4 0.02125(19) 0.02040(18) 0.02390(18) -0.00038(14) 0.00449(15) 0.00449(15)
Pt5 0.0248(2) 0.02302(19) 0.0283(2) -0.00227(15) -0.00073(15) 0.00285(15)
Pt6 0.01997(19) 0.02227(19) 0.0317(2) 0.00117(15) 0.00855(15) 0.00481(15)
Pb1 0.0282(2) 0.02276(19) 0.0326(2) -0.00269(15) -0.00139(16) 0.00739(16)
Pb2 0.0265(2) 0.02095(18) 0.0307(2) -0.00223(15) 0.00066(15) 0.00594(15)
Pb3 0.0296(2) 0.02422(19) 0.0301(2) -0.00340(15) -0.00043(16) 0.01061(16)
C2 0.074(9) 0.037(7) 0.043(7) 0.003(5) -0.013(6) -0.010(6)
C3 0.112(13) 0.043(8) 0.057(9) -0.013(7) -0.035(9) -0.001(8)
C4 0.162(18) 0.040(8) 0.046(9) -0.001(7) -0.043(10) -0.007(10)
C5 0.139(15) 0.062(9) 0.028(7) -0.015(6) -0.026(8) 0.053(10)
C6 0.067(10) 0.089(11) 0.039(7) 0.007(7) 0.009(7) 0.046(9)
C7 0.063(10) 0.147(16) 0.034(7) 0.008(9) 0.007(7) 0.069(11)
C8 0.032(6) 0.098(11) 0.032(6) 0.008(7) 0.004(5) 0.012(7)
C9 0.018(5) 0.062(8) 0.042(6) 0.000(6) 0.000(5) 0.009(5)
C10 0.038(6) 0.046(7) 0.027(5) -0.001(5) 0.004(5) 0.017(5)
C11 0.067(8) 0.043(7) 0.022(5) 0.001(5) -0.006(5) 0.026(6)
C12 0.087(10) 0.042(7) 0.018(5) -0.003(5) -0.011(6) 0.036(7)
C13 0.026(5) 0.021(5) 0.032(5) 0.005(4) 0.004(4) 0.004(4)
C14 0.032(6) 0.030(6) 0.048(7) 0.008(5) -0.014(5) -0.006(5)
C15 0.068(9) 0.027(6) 0.049(7) 0.005(5) -0.026(6) -0.009(6)
C16 0.072(9) 0.010(5) 0.067(8) 0.005(5) -0.002(7) 0.001(5)
C17 0.030(6) 0.026(5) 0.050(6) 0.012(5) 0.008(5) 0.003(5)
C18 0.036(6) 0.027(5) 0.032(5) 0.003(4) 0.001(5) 0.007(5)
C19 0.042(7) 0.058(8) 0.035(6) 0.003(6) 0.012(5) 0.010(6)
C20 0.045(8) 0.075(9) 0.066(8) -0.019(7) 0.021(7) 0.011(7)
C21 0.037(8) 0.116(13) 0.082(10) -0.033(9) 0.028(7) 0.016(8)
C22 0.024(6) 0.091(11) 0.079(10) 0.007(8) 0.016(6) 0.014(7)
C23 0.037(6) 0.030(6) 0.054(7) 0.005(5) 0.015(5) 0.006(5)
C25 0.031(6) 0.022(5) 0.035(5) 0.006(4) 0.007(5) 0.008(4)
C26 0.029(6) 0.034(6) 0.043(6) 0.012(5) 0.014(5) 0.010(5)
C27 0.022(5) 0.026(5) 0.061(7) 0.014(5) 0.012(5) 0.017(4)
C28 0.035(6) 0.036(6) 0.036(6) 0.004(5) 0.014(5) 0.014(5)
C29 0.058(8) 0.046(7) 0.030(6) -0.008(5) 0.019(6) 0.005(6)
C30 0.069(9) 0.053(7) 0.022(6) -0.006(5) 0.012(6) -0.001(6)
C31 0.041(6) 0.039(6) 0.032(6) 0.002(5) 0.001(5) -0.001(5)
C32 0.029(5) 0.030(5) 0.027(5) 0.006(4) 0.001(4) -0.002(4)
C33 0.044(6) 0.020(5) 0.022(5) 0.005(4) 0.008(4) 0.009(4)
C34 0.031(6) 0.023(5) 0.037(6) -0.001(4) 0.009(5) 0.001(4)
C35 0.029(5) 0.023(5) 0.037(6) 0.007(4) 0.011(4) 0.001(4)
C36 0.022(5) 0.036(6) 0.015(4) -0.010(4) 0.000(4) 0.009(4)
C37 0.023(5) 0.032(6) 0.025(5) -0.007(4) -0.002(4) 0.008(4)
C38 0.028(6) 0.047(7) 0.029(5) -0.002(5) 0.005(4) 0.001(5)
C39 0.023(5) 0.057(7) 0.032(6) 0.001(5) 0.003(4) 0.008(5)
C40 0.038(6) 0.037(6) 0.034(6) 0.002(5) 0.009(5) 0.014(5)
C41 0.026(5) 0.043(6) 0.020(5) 0.000(4) 0.005(4) 0.012(5)
C42 0.026(5) 0.029(5) 0.039(6) -0.002(4) 0.009(4) -0.006(4)
C43 0.032(6) 0.037(6) 0.036(6) 0.005(5) 0.017(5) 0.004(5)
C44 0.047(6) 0.017(5) 0.032(5) -0.005(4) 0.005(5) 0.010(5)
C45 0.025(5) 0.025(5) 0.025(5) -0.004(4) 0.003(4) 0.001(4)
C46 0.029(5) 0.023(5) 0.018(4) -0.004(4) 0.002(4) 0.007(4)
C47 0.073(10) 0.045(8) 0.101(11) 0.009(8) 0.067(9) 0.011(7)
C48 0.037(6) 0.029(6) 0.043(6) -0.002(5) -0.017(5) 0.002(5)
C49 0.061(8) 0.044(7) 0.048(7) 0.001(6) -0.021(6) -0.002(6)
C50 0.100(11) 0.031(7) 0.040(7) -0.005(5) -0.017(7) 0.007(7)
C51 0.074(9) 0.038(7) 0.024(5) 0.003(5) 0.000(5) 0.012(6)
C52 0.067(9) 0.057(8) 0.037(7) 0.005(6) 0.008(6) 0.022(7)
C53 0.052(8) 0.102(12) 0.034(7) 0.016(7) 0.013(6) 0.042(8)
C54 0.031(6) 0.082(10) 0.045(7) 0.009(7) 0.007(5) -0.003(6)
C55 0.029(6) 0.053(7) 0.039(6) -0.004(5) -0.003(5) 0.001(5)
C56 0.031(6) 0.043(6) 0.022(5) 0.006(4) 0.002(4) 0.010(5)
C57 0.036(6) 0.042(6) 0.033(6) 0.008(5) 0.002(5) 0.018(5)
C58 0.053(7) 0.039(6) 0.019(5) -0.001(4) -0.005(5) 0.020(6)
C59 0.026(5) 0.019(5) 0.037(5) -0.001(4) 0.002(4) 0.003(4)
C60 0.045(7) 0.019(5) 0.041(6) 0.004(4) -0.005(5) 0.003(5)
C61 0.056(8) 0.036(7) 0.046(7) 0.006(5) -0.005(6) -0.014(6)
C62 0.059(8) 0.017(5) 0.047(7) 0.002(5) 0.004(6) 0.007(5)
C63 0.041(6) 0.043(7) 0.036(6) 0.016(5) 0.012(5) 0.022(5)
C64 0.036(6) 0.031(6) 0.032(6) 0.006(5) 0.006(5) 0.006(5)
C65 0.045(7) 0.039(6) 0.050(7) -0.001(5) 0.016(6) -0.003(5)
C66 0.054(8) 0.042(7) 0.046(7) -0.010(5) 0.036(6) -0.008(6)
C67 0.051(8) 0.044(7) 0.083(10) -0.018(7) 0.035(7) 0.007(6)
C68 0.028(6) 0.041(7) 0.094(10) 0.001(7) 0.026(6) 0.003(5)
C69 0.027(6) 0.029(5) 0.047(6) 0.012(5) 0.013(5) 0.003(4)
C70 0.067(10) 0.084(11) 0.091(11) -0.041(9) 0.057(9) -0.037(9)
C71 0.023(5) 0.030(5) 0.030(5) -0.002(4) 0.002(4) 0.009(4)
C72 0.031(6) 0.028(5) 0.045(6) 0.009(5) 0.012(5) -0.001(5)
C73 0.037(6) 0.030(6) 0.046(6) 0.000(5) 0.020(5) 0.003(5)
C74 0.039(6) 0.037(6) 0.038(6) -0.007(5) 0.018(5) 0.009(5)
C75 0.048(7) 0.049(7) 0.031(6) -0.001(5) 0.018(5) 0.017(6)
C76 0.068(8) 0.048(7) 0.019(5) -0.007(5) 0.008(5) 0.000(6)
C77 0.046(7) 0.037(6) 0.027(5) -0.001(5) -0.002(5) -0.011(5)
C78 0.033(6) 0.026(5) 0.036(6) 0.002(4) 0.010(5) -0.002(4)
C79 0.028(5) 0.026(5) 0.024(5) 0.003(4) 0.005(4) -0.002(4)
C80 0.036(6) 0.030(6) 0.028(5) 0.002(4) 0.008(4) 0.005(5)
C81 0.028(5) 0.028(5) 0.026(5) 0.008(4) 0.007(4) 0.004(4)
C82 0.027(5) 0.023(5) 0.020(5) -0.004(4) 0.001(4) 0.008(4)
C83 0.029(5) 0.029(5) 0.032(5) 0.002(4) 0.009(4) 0.011(5)
C84 0.030(6) 0.039(6) 0.028(5) -0.006(4) 0.009(4) 0.001(5)
C85 0.022(6) 0.063(8) 0.035(6) -0.003(5) 0.001(5) 0.012(5)
C86 0.035(6) 0.035(6) 0.033(5) -0.011(4) 0.002(5) 0.025(5)
C87 0.039(6) 0.031(6) 0.027(5) -0.002(4) 0.005(5) 0.000(5)
C88 0.032(6) 0.036(6) 0.031(5) 0.002(5) 0.008(4) 0.010(5)
C89 0.042(6) 0.039(6) 0.029(5) -0.003(5) 0.011(5) 0.011(5)
C90 0.040(6) 0.028(6) 0.044(6) -0.001(5) 0.014(5) 0.010(5)
C91 0.026(5) 0.027(5) 0.043(6) -0.001(5) 0.002(5) -0.002(4)
C92 0.027(5) 0.023(5) 0.027(5) 0.007(4) 0.002(4) 0.008(4)
C93 0.053(8) 0.047(7) 0.058(8) 0.008(6) 0.018(6) 0.016(6)
C94 0.039(6) 0.026(5) 0.033(6) -0.003(4) -0.001(5) 0.002(5)
C95 0.069(8) 0.021(5) 0.034(6) -0.009(4) -0.004(6) -0.005(5)
C96 0.078(9) 0.034(7) 0.042(7) -0.011(5) 0.009(6) 0.023(7)
C97 0.054(7) 0.034(6) 0.035(6) -0.005(5) 0.001(5) 0.013(6)
C98 0.042(7) 0.055(7) 0.030(6) -0.005(5) 0.002(5) 0.005(6)
C99 0.028(6) 0.065(8) 0.044(7) -0.001(6) 0.007(5) -0.003(6)
C100 0.032(6) 0.050(7) 0.040(6) 0.015(5) -0.005(5) -0.015(5)
C101 0.052(7) 0.036(6) 0.032(6) 0.006(5) 0.003(5) 0.008(5)
C102 0.024(5) 0.035(6) 0.022(5) -0.001(4) -0.004(4) 0.007(4)
C103 0.034(6) 0.037(6) 0.021(5) 0.001(4) -0.005(4) 0.007(5)
C104 0.036(6) 0.029(6) 0.031(5) -0.006(4) 0.001(5) 0.008(5)
C105 0.035(6) 0.015(5) 0.036(6) -0.006(4) 0.005(5) 0.000(4)
C106 0.035(6) 0.018(5) 0.041(6) 0.003(4) -0.009(5) 0.003(4)
C107 0.058(8) 0.038(6) 0.031(6) 0.006(5) -0.008(5) -0.003(6)
C108 0.052(7) 0.029(6) 0.038(6) 0.008(5) 0.000(5) 0.000(5)
C109 0.038(6) 0.036(6) 0.028(5) 0.004(5) 0.005(5) 0.009(5)
C110 0.023(5) 0.030(5) 0.028(5) -0.002(4) -0.005(4) 0.001(4)
C111 0.044(7) 0.032(6) 0.042(6) 0.000(5) 0.006(5) 0.003(5)
C112 0.049(7) 0.038(6) 0.051(7) -0.009(5) 0.023(6) 0.003(6)
C113 0.040(7) 0.055(8) 0.080(9) 0.003(7) 0.035(7) 0.000(6)
C114 0.029(6) 0.055(7) 0.049(7) 0.000(6) 0.004(5) 0.007(5)
C115 0.016(5) 0.023(5) 0.055(7) 0.009(5) -0.001(5) -0.001(4)
C116 0.070(10) 0.093(12) 0.069(10) -0.021(9) 0.047(9) 0.001(9)
C117 0.024(6) 0.039(6) 0.059(7) 0.010(5) 0.007(5) 0.000(5)
C118 0.022(6) 0.039(7) 0.081(9) 0.020(6) 0.003(6) 0.004(5)
C119 0.015(6) 0.034(7) 0.129(12) 0.020(7) 0.027(7) 0.006(5)
C120 0.040(7) 0.030(6) 0.085(9) 0.020(6) 0.032(7) 0.014(5)
C121 0.063(8) 0.031(6) 0.068(8) -0.004(6) 0.042(7) 0.010(6)
C122 0.088(10) 0.047(7) 0.046(7) -0.006(6) 0.050(8) 0.006(7)
C123 0.070(9) 0.046(7) 0.034(6) -0.009(5) 0.025(6) -0.011(6)
C124 0.049(7) 0.027(6) 0.046(7) 0.000(5) 0.022(6) 0.001(5)
C125 0.046(6) 0.026(5) 0.035(6) 0.007(4) 0.024(5) 0.006(5)
C126 0.043(6) 0.019(5) 0.041(6) 0.007(4) 0.019(5) 0.005(5)
C127 0.021(5) 0.023(5) 0.026(5) 0.003(4) 0.011(4) 0.006(4)
C128 0.027(5) 0.031(6) 0.028(5) 0.001(4) 0.003(4) -0.002(4)
C129 0.020(5) 0.045(6) 0.034(6) 0.002(5) 0.005(4) 0.019(5)
C130 0.017(5) 0.061(8) 0.036(6) 0.009(5) 0.000(4) -0.003(5)
C131 0.030(6) 0.049(7) 0.026(5) 0.003(5) 0.006(4) -0.002(5)
C132 0.039(6) 0.025(5) 0.022(5) -0.003(4) 0.006(4) -0.003(4)
C133 0.031(6) 0.030(5) 0.035(6) -0.004(4) 0.009(4) 0.006(4)
C134 0.026(6) 0.053(7) 0.034(6) -0.011(5) 0.003(5) 0.012(5)
C135 0.033(6) 0.027(6) 0.057(7) -0.008(5) 0.014(5) 0.005(5)
C136 0.040(6) 0.023(5) 0.050(7) 0.002(5) 0.007(5) 0.012(5)
C137 0.029(5) 0.028(5) 0.026(5) 0.000(4) 0.003(4) 0.006(4)
C138 0.033(7) 0.069(9) 0.073(9) -0.025(7) 0.009(6) 0.019(7)
C197 0.044(6) 0.014(5) 0.050(6) 0.016(5) 0.028(5) 0.012(5)
N1 0.061(6) 0.030(5) 0.035(5) -0.008(4) -0.013(5) 0.009(5)
N2 0.029(5) 0.030(5) 0.054(6) 0.013(4) 0.014(4) 0.004(4)
N3 0.023(4) 0.026(4) 0.034(5) 0.005(3) 0.013(4) 0.010(3)
N4 0.031(5) 0.020(4) 0.037(5) 0.004(3) 0.010(4) 0.001(4)
N5 0.042(5) 0.028(5) 0.031(5) -0.001(4) -0.008(4) 0.005(4)
N6 0.035(5) 0.028(5) 0.038(5) -0.003(4) 0.008(4) 0.006(4)
N7 0.019(4) 0.024(4) 0.030(4) 0.003(3) 0.006(3) 0.005(3)
N8 0.027(4) 0.028(4) 0.021(4) 0.002(3) 0.007(3) 0.008(4)
N9 0.033(5) 0.029(5) 0.023(4) 0.001(3) -0.002(4) 0.003(4)
N10 0.029(5) 0.025(4) 0.038(5) -0.003(4) 0.011(4) -0.002(4)
N11 0.019(4) 0.025(4) 0.051(5) 0.009(4) 0.015(4) 0.003(3)
N12 0.023(4) 0.027(4) 0.031(4) -0.007(3) 0.006(3) 0.004(4)
F14 0.043(4) 0.033(3) 0.071(4) 0.012(3) -0.025(3) -0.008(3)
F15 0.114(7) 0.034(4) 0.098(6) 0.006(4) -0.056(5) -0.009(4)
F16 0.102(6) 0.024(4) 0.083(5) 0.000(3) -0.014(4) 0.012(4)
F17 0.040(4) 0.042(4) 0.073(4) 0.017(3) 0.005(3) 0.013(3)
F18 0.025(3) 0.036(3) 0.049(4) 0.001(3) -0.003(3) 0.003(3)
F37 0.037(3) 0.033(3) 0.038(3) -0.007(3) 0.005(3) 0.006(3)
F38 0.030(3) 0.050(4) 0.057(4) -0.001(3) 0.001(3) -0.013(3)
F39 0.023(3) 0.070(5) 0.062(4) 0.014(4) 0.006(3) 0.014(3)
F40 0.043(4) 0.045(4) 0.060(4) 0.002(3) 0.010(3) 0.026(3)
F41 0.032(3) 0.026(3) 0.036(3) 0.003(2) 0.009(2) 0.008(3)
F47 0.085(7) 0.140(9) 0.260(14) 0.129(10) 0.118(8) 0.083(7)
F48 0.065(5) 0.053(5) 0.104(6) -0.001(4) 0.054(4) -0.007(4)
F49 0.173(11) 0.120(8) 0.142(9) -0.068(7) 0.121(9) -0.037(8)
F60 0.049(4) 0.030(3) 0.054(4) 0.013(3) -0.025(3) -0.004(3)
F61 0.096(6) 0.029(4) 0.074(5) 0.008(3) -0.035(4) -0.004(4)
F62 0.094(6) 0.023(3) 0.061(4) 0.002(3) -0.002(4) 0.005(3)
F63 0.050(4) 0.046(4) 0.076(5) 0.026(4) 0.006(3) 0.019(3)
F64 0.028(3) 0.041(4) 0.056(4) 0.001(3) -0.009(3) 0.003(3)
F70 0.102(7) 0.143(9) 0.060(5) -0.011(5) 0.038(5) -0.020(6)
F71 0.109(9) 0.290(17) 0.099(7) -0.126(9) 0.059(7) -0.100(10)
F72 0.40(2) 0.078(8) 0.104(8) -0.058(6) -0.037(11) 0.069(11)
F83 0.034(3) 0.026(3) 0.049(3) -0.001(3) 0.001(3) -0.003(3)
F84 0.033(3) 0.056(4) 0.057(4) -0.002(3) 0.009(3) -0.007(3)
F85 0.020(3) 0.084(5) 0.066(4) -0.009(4) 0.002(3) 0.016(3)
F86 0.047(4) 0.041(4) 0.065(4) -0.013(3) -0.002(3) 0.026(3)
F87 0.036(3) 0.028(3) 0.050(4) -0.006(3) 0.004(3) 0.010(3)
F93 0.091(6) 0.139(8) 0.043(4) -0.016(5) 0.025(4) 0.033(6)
F94 0.059(5) 0.069(5) 0.086(5) 0.003(4) 0.032(4) 0.033(4)
F95 0.091(6) 0.070(5) 0.123(7) 0.007(5) 0.085(6) 0.011(5)
F106 0.063(4) 0.023(3) 0.060(4) 0.002(3) -0.026(3) 0.002(3)
F107 0.108(6) 0.032(4) 0.061(4) -0.004(3) -0.038(4) 0.003(4)
F108 0.086(5) 0.019(3) 0.061(4) -0.004(3) -0.011(4) 0.005(3)
F109 0.043(4) 0.033(3) 0.068(4) 0.004(3) -0.007(3) 0.019(3)
F110 0.032(3) 0.031(3) 0.047(3) -0.007(3) -0.004(3) 0.008(3)
F116 0.110(8) 0.150(9) 0.079(6) -0.025(6) 0.067(6) -0.014(7)
F117 0.089(7) 0.149(9) 0.081(6) -0.057(6) 0.027(5) -0.002(6)
F118 0.312(18) 0.079(7) 0.097(8) -0.043(6) 0.030(9) 0.066(9)
F128 0.040(3) 0.027(3) 0.041(3) -0.004(3) 0.009(3) 0.012(3)
F129 0.037(3) 0.059(4) 0.054(4) 0.002(3) 0.006(3) 0.030(3)
F130 0.018(3) 0.092(5) 0.053(4) 0.007(4) 0.006(3) 0.007(3)
F131 0.035(3) 0.051(4) 0.053(4) -0.001(3) 0.007(3) -0.023(3)
F132 0.035(3) 0.028(3) 0.043(3) -0.004(3) 0.002(3) 0.000(3)
F138 0.069(6) 0.177(10) 0.080(6) -0.030(6) 0.050(5) 0.014(6)
F139 0.072(6) 0.166(10) 0.157(9) 0.032(8) 0.050(6) 0.077(7)
F140 0.067(6) 0.128(8) 0.254(14) -0.125(9) 0.102(8) -0.050(6)
S1 0.0315(15) 0.0441(17) 0.0583(18) 0.0023(14) 0.0069(13) -0.0088(13)
S2 0.0229(12) 0.0369(14) 0.0265(12) -0.0067(10) 0.0025(10) 0.0039(11)
S3 0.0283(14) 0.0399(16) 0.0526(17) -0.0044(13) 0.0098(12) -0.0057(12)
S4 0.0236(13) 0.0377(14) 0.0290(13) -0.0058(11) 0.0054(10) 0.0015(11)
S5 0.0282(14) 0.0395(15) 0.0459(16) -0.0062(12) 0.0051(12) -0.0019(12)
S6 0.0237(13) 0.0540(17) 0.0321(14) -0.0063(12) 0.0060(11) 0.0038(12)
C24 0.096(6) 0.226(16) 0.157(9) -0.110(11) 0.043(6) 0.000(9)
F24 0.096(6) 0.226(16) 0.157(9) -0.110(11) 0.043(6) 0.000(9)
F25 0.096(6) 0.226(16) 0.157(9) -0.110(11) 0.043(6) 0.000(9)
F26 0.096(6) 0.226(16) 0.157(9) -0.110(11) 0.043(6) 0.000(9)
C24B 0.096(6) 0.226(16) 0.157(9) -0.110(11) 0.043(6) 0.000(9)
F24B 0.096(6) 0.226(16) 0.157(9) -0.110(11) 0.043(6) 0.000(9)
F25B 0.096(6) 0.226(16) 0.157(9) -0.110(11) 0.043(6) 0.000(9)
F26B 0.096(6) 0.226(16) 0.157(9) -0.110(11) 0.043(6) 0.000(9)

loop_
_atom_type_symbol
_atom_type_description
_atom_type_scat_dispersion_real
_atom_type_scat_dispersion_imag
_atom_type_scat_source
C C 0.0033 0.0016 'International Tables Vol C Tables 4.2.6.8 and 6.1.1.4'
H H 0 0 'International Tables Vol C Tables 4.2.6.8 and 6.1.1.4'
N N 0.0061 0.0033 'International Tables Vol C Tables 4.2.6.8 and 6.1.1.4'
F F 0.0171 0.0103 'International Tables Vol C Tables 4.2.6.8 and 6.1.1.4'
S S 0.1246 0.1234 'International Tables Vol C Tables 4.2.6.8 and 6.1.1.4'
Pt Pt -1.7033 8.3905 'International Tables Vol C Tables 4.2.6.8 and 6.1.1.4'
Pb Pb -3.3944 10.1111 'International Tables Vol C Tables 4.2.6.8 and 6.1.1.4'
Cl Cl 0.1484 0.1585 'International Tables Vol C Tables 4.2.6.8 and 6.1.1.4'

loop_
_geom_angle_atom_site_label_1
_geom_angle_atom_site_label_2
_geom_angle_atom_site_label_3
_geom_angle
C13 Pt1 C10 95.3(4)
C13 Pt1 N1 172.0(3)
C10 Pt1 N1 81.6(4)
C13 Pt1 S1 88.0(3)
C10 Pt1 S1 176.6(3)
N1 Pt1 S1 95.1(3)
C13 Pt1 Pb1 96.2(3)
C10 Pt1 Pb1 90.8(3)
N1 Pt1 Pb1 91.2(2)
S1 Pt1 Pb1 89.01(7)
C36 Pt2 C33 92.4(4)
C36 Pt2 N3 172.8(3)
C33 Pt2 N3 81.1(3)
C36 Pt2 S2 95.5(2)
C33 Pt2 S2 170.5(3)
N3 Pt2 S2 91.3(2)
C36 Pt2 Pb1 81.8(2)
C33 Pt2 Pb1 124.9(2)
N3 Pt2 Pb1 99.5(2)
S2 Pt2 Pb1 61.64(6)
C56 Pt3 C59 94.4(4)
C56 Pt3 N5 80.9(4)
C59 Pt3 N5 169.5(3)
C56 Pt3 S3 175.8(3)
C59 Pt3 S3 89.1(3)
N5 Pt3 S3 95.3(3)
C56 Pt3 Pb2 95.1(2)
C59 Pt3 Pb2 95.9(3)
N5 Pt3 Pb2 93.9(2)
S3 Pt3 Pb2 86.86(7)
C82 Pt4 C79 92.5(4)
C82 Pt4 N7 173.0(3)
C79 Pt4 N7 81.0(3)
C82 Pt4 S4 95.4(2)
C79 Pt4 S4 172.1(3)
N7 Pt4 S4 91.2(2)
C82 Pt4 Pb2 86.1(2)
C79 Pt4 Pb2 118.3(2)
N7 Pt4 Pb2 99.11(19)
S4 Pt4 Pb2 62.98(6)
C105 Pt5 C102 94.2(4)
C105 Pt5 N9 173.4(3)
C102 Pt5 N9 80.3(4)
C105 Pt5 S5 89.8(3)
C102 Pt5 S5 175.5(3)
N9 Pt5 S5 95.6(2)
C105 Pt5 Pb3 93.8(3)
C102 Pt5 Pb3 96.1(2)
N9 Pt5 Pb3 90.40(19)
S5 Pt5 Pb3 85.72(7)
C125 Pt6 C127 95.2(4)
C125 Pt6 N11 80.0(4)
C127 Pt6 N11 175.1(3)
C125 Pt6 S6 170.2(3)
C127 Pt6 S6 94.6(2)
N11 Pt6 S6 90.2(2)
C125 Pt6 Pb3 119.8(3)
C127 Pt6 Pb3 79.4(2)
N11 Pt6 Pb3 103.6(2)
S6 Pt6 Pb3 62.65(7)
N2 Pb1 N4 159.9(3)
N2 Pb1 Pt1 81.1(2)
N4 Pb1 Pt1 98.05(16)
N2 Pb1 S2 103.21(19)
N4 Pb1 S2 56.85(17)
Pt1 Pb1 S2 97.97(5)
N2 Pb1 Pt2 83.65(18)
N4 Pb1 Pt2 83.63(16)
Pt1 Pb1 Pt2 137.580(17)
S2 Pb1 Pt2 47.97(5)
N6 Pb2 N8 158.5(3)
N6 Pb2 Pt3 82.37(18)
N8 Pb2 Pt3 93.84(15)
N6 Pb2 S4 102.26(19)
N8 Pb2 S4 56.94(17)
Pt3 Pb2 S4 96.48(5)
N6 Pb2 Pt4 84.47(18)
N8 Pb2 Pt4 84.31(15)
Pt3 Pb2 Pt4 137.930(17)
S4 Pb2 Pt4 48.07(5)
N10 Pb3 N12 157.8(2)
N10 Pb3 Pt5 81.15(18)
N12 Pb3 Pt5 98.77(16)
N10 Pb3 S6 101.41(18)
N12 Pb3 S6 56.57(17)
Pt5 Pb3 S6 99.62(5)
N10 Pb3 Pt6 79.88(17)
N12 Pb3 Pt6 85.49(16)
Pt5 Pb3 Pt6 136.841(18)
S6 Pb3 Pt6 47.80(5)
N1 C2 C3 122.0(14)
C4 C3 C2 116.9(15)
C5 C4 C3 120.8(14)
C4 C5 C12 120.3(15)
C7 C6 C11 117.1(14)
C6 C7 C8 123.3(13)
C7 C8 C9 119.4(13)
C10 C9 C8 119.3(11)
C9 C10 C11 118.6(10)
C9 C10 Pt1 129.1(8)
C11 C10 Pt1 112.3(9)
C6 C11 C10 122.4(13)
C6 C11 C12 120.5(12)
C10 C11 C12 117.1(10)
N1 C12 C5 117.4(13)
N1 C12 C11 115.9(9)
C5 C12 C11 126.7(13)
C14 C13 C18 112.4(8)
C14 C13 Pt1 128.3(7)
C18 C13 Pt1 119.3(7)
F14 C14 C15 116.6(9)
F14 C14 C13 118.8(8)
C15 C14 C13 124.5(9)
F15 C15 C16 120.8(10)
F15 C15 C14 119.9(10)
C16 C15 C14 119.3(10)
C15 C16 C17 119.6(10)
C15 C16 F16 119.2(11)
C17 C16 F16 121.1(10)
F17 C17 C18 120.5(10)
F17 C17 C16 119.3(9)
C18 C17 C16 120.1(9)
C17 C18 F18 117.3(8)
C17 C18 C13 124.0(10)
F18 C18 C13 118.7(8)
N2 C19 C20 122.9(11)
C21 C20 C19 118.4(12)
C21 C20 C24 120.1(11)
C19 C20 C24 120.7(11)
C20 C21 C22 119.0(11)
C21 C22 C23 121.6(12)
N2 C23 C22 118.1(11)
N2 C23 S1 119.6(8)
C22 C23 S1 122.3(9)
N3 C25 C26 123.3(9)
C27 C26 C25 117.5(10)
C26 C27 C28 119.5(9)
C27 C28 C35 120.8(9)
C30 C29 C34 121.2(10)
C31 C30 C29 118.9(10)
C32 C31 C30 121.0(10)
C31 C32 C33 121.8(9)
C32 C33 C34 118.3(8)
C32 C33 Pt2 129.2(7)
C34 C33 Pt2 112.1(7)
C29 C34 C33 118.8(9)
C29 C34 C35 122.8(9)
C33 C34 C35 118.3(8)
N3 C35 C28 119.7(9)
N3 C35 C34 114.0(8)
C28 C35 C34 126.3(9)
C37 C36 C41 114.3(8)
C37 C36 Pt2 122.2(6)
C41 C36 Pt2 123.4(7)
C38 C37 F37 115.8(9)
C38 C37 C36 124.3(9)
F37 C37 C36 119.9(8)
C37 C38 F38 120.7(9)
C37 C38 C39 119.9(10)
F38 C38 C39 119.4(9)
F39 C39 C40 122.7(9)
F39 C39 C38 119.7(10)
C40 C39 C38 117.6(9)
C39 C40 F40 117.4(9)
C39 C40 C41 121.5(9)
F40 C40 C41 120.9(10)
F41 C41 C40 116.5(8)
F41 C41 C36 121.4(8)
C40 C41 C36 122.1(10)
N4 C42 C43 121.4(9)
C44 C43 C42 119.5(9)
C44 C43 C47 120.2(9)
C42 C43 C47 120.3(10)
C43 C44 C45 119.0(8)
C46 C45 C44 118.2(9)
N4 C46 C45 122.8(8)
N4 C46 S2 116.1(6)
C45 C46 S2 121.1(7)
F47 C47 F48 110.2(13)
F47 C47 F49 103.8(12)
F48 C47 F49 104.1(11)
F47 C47 C43 114.1(11)
F48 C47 C43 114.8(10)
F49 C47 C43 108.7(12)
N5 C48 C49 121.6(11)
C50 C49 C48 117.4(12)
C51 C50 C49 121.5(11)
C50 C51 C58 119.6(11)
C53 C52 C57 120.8(12)
C52 C53 C54 120.7(11)
C53 C54 C55 118.8(12)
C56 C55 C54 121.0(11)
C55 C56 C57 119.1(9)
C55 C56 Pt3 129.0(8)
C57 C56 Pt3 111.9(8)
C52 C57 C56 119.6(11)
C52 C57 C58 121.8(10)
C56 C57 C58 118.6(9)
N5 C58 C51 118.1(11)
N5 C58 C57 115.2(9)
C51 C58 C57 126.7(10)
C64 C59 C60 115.8(9)
C64 C59 Pt3 116.8(7)
C60 C59 Pt3 127.3(7)
C61 C60 C59 122.8(9)
C61 C60 F60 115.9(9)
C59 C60 F60 121.3(8)
C62 C61 F61 119.8(10)
C62 C61 C60 120.3(11)
F61 C61 C60 119.9(10)
F62 C62 C61 120.2(10)
F62 C62 C63 121.1(9)
C61 C62 C63 118.4(9)
F63 C63 C62 119.5(9)
F63 C63 C64 120.0(10)
C62 C63 C64 120.4(9)
F64 C64 C59 121.0(9)
F64 C64 C63 116.9(8)
C59 C64 C63 122.1(10)
N6 C65 C66 121.5(11)
C67 C66 C65 120.2(11)
C67 C66 C70 119.5(11)
C65 C66 C70 120.3(12)
C66 C67 C68 118.5(10)
C67 C68 C69 120.8(11)
N6 C69 C68 118.0(10)
N6 C69 S3 120.1(7)
C68 C69 S3 121.8(9)
F72 C70 F70 105.6(12)
F72 C70 F71 111.4(15)
F70 C70 F71 99.3(15)
F72 C70 C66 113.9(15)
F70 C70 C66 113.0(12)
F71 C70 C66 112.4(11)
N7 C71 C72 122.0(9)
C71 C72 C73 118.2(10)
C74 C73 C72 120.3(9)
C73 C74 C81 119.4(9)
C76 C75 C80 120.3(9)
C77 C76 C75 118.3(9)
C76 C77 C78 122.7(10)
C77 C78 C79 120.4(9)
C78 C79 C80 117.3(8)
C78 C79 Pt4 129.2(7)
C80 C79 Pt4 113.5(7)
C75 C80 C79 121.0(9)
C75 C80 C81 122.0(9)
C79 C80 C81 117.0(8)
N7 C81 C74 119.8(9)
N7 C81 C80 114.4(8)
C74 C81 C80 125.7(9)
C83 C82 C87 112.5(8)
C83 C82 Pt4 124.7(6)
C87 C82 Pt4 122.7(7)
F83 C83 C84 114.5(9)
F83 C83 C82 120.1(8)
C84 C83 C82 125.4(9)
F84 C84 C83 122.2(9)
F84 C84 C85 118.5(9)
C83 C84 C85 119.3(10)
F85 C85 C84 121.2(10)
F85 C85 C86 120.9(10)
C84 C85 C86 118.0(9)
F86 C86 C87 121.9(10)
F86 C86 C85 118.0(8)
C87 C86 C85 120.0(9)
C86 C87 F87 115.8(9)
C86 C87 C82 124.7(10)
F87 C87 C82 119.5(9)
C89 C88 N8 123.2(10)
C88 C89 C90 119.3(9)
C88 C89 C93 122.8(10)
C90 C89 C93 117.9(9)
C91 C90 C89 118.5(9)
C90 C91 C92 119.4(9)
N8 C92 C91 120.7(8)
N8 C92 S4 118.2(7)
C91 C92 S4 120.8(7)
F93 C93 F95 107.6(10)
F93 C93 F94 106.9(10)
F95 C93 F94 106.6(10)
F93 C93 C89 113.6(10)
F95 C93 C89 110.7(10)
F94 C93 C89 111.2(9)
N9 C94 C95 123.1(10)
C94 C95 C96 117.2(11)
C97 C96 C95 120.8(10)
C96 C97 C104 119.9(11)
C99 C98 C103 121.4(10)
C98 C99 C100 118.7(10)
C99 C100 C101 120.2(10)
C102 C101 C100 122.2(10)
C101 C102 C103 116.9(9)
C101 C102 Pt5 129.4(7)
C103 C102 Pt5 113.6(7)
C98 C103 C102 120.6(10)
C98 C103 C104 122.5(9)
C102 C103 C104 116.9(9)
N9 C104 C97 120.7(10)
N9 C104 C103 113.3(8)
C97 C104 C103 126.0(10)
C110 C105 C106 111.8(8)
C110 C105 Pt5 121.6(7)
C106 C105 Pt5 126.4(7)
F106 C106 C105 119.8(8)
F106 C106 C107 115.0(9)
C105 C106 C107 125.0(9)
F107 C107 C108 120.2(10)
F107 C107 C106 120.4(9)
C108 C107 C106 119.2(10)
F108 C108 C109 121.1(9)
F108 C108 C107 119.7(10)
C109 C108 C107 119.1(10)
F109 C109 C108 120.2(9)
F109 C109 C110 120.2(9)
C108 C109 C110 119.6(9)
F110 C110 C109 115.2(8)
F110 C110 C105 119.6(8)
C109 C110 C105 125.2(9)
N10 C111 C112 121.6(10)
C113 C112 C111 118.3(11)
C113 C112 C116 120.4(11)
C111 C112 C116 121.2(12)
C114 C113 C112 119.7(10)
C113 C114 C115 119.5(11)
N10 C115 C114 119.4(10)
N10 C115 S5 119.6(7)
C114 C115 S5 121.0(8)
F118 C116 F116 111.7(13)
F118 C116 F117 105.2(15)
F116 C116 F117 103.5(13)
F118 C116 C112 112.6(13)
F116 C116 C112 111.0(13)
F117 C116 C112 112.4(11)
N11 C117 C118 123.3(11)
C117 C118 C119 115.9(12)
C120 C119 C118 121.5(10)
C197 C120 C119 119.4(11)
C122 C121 C126 121.8(11)
C121 C122 C123 120.2(10)
C122 C123 C124 120.8(12)
C123 C124 C125 120.2(10)
C126 C125 C124 117.8(9)
C126 C125 Pt6 113.7(8)
C124 C125 Pt6 128.5(7)
C121 C126 C125 119.1(11)
C121 C126 C197 123.8(10)
C125 C126 C197 117.1(9)
C132 C127 C128 115.5(8)
C132 C127 Pt6 124.0(6)
C128 C127 Pt6 120.4(7)
F128 C128 C127 121.1(8)
F128 C128 C129 115.8(8)
C127 C128 C129 123.1(9)
F129 C129 C130 120.7(9)
F129 C129 C128 120.2(9)
C130 C129 C128 119.1(9)
F130 C130 C129 120.6(10)
F130 C130 C131 119.4(10)
C129 C130 C131 119.9(9)
F131 C131 C130 120.4(9)
F131 C131 C132 120.1(9)
C130 C131 C132 119.4(10)
F132 C132 C127 121.2(8)
F132 C132 C131 116.0(9)
C127 C132 C131 122.8(9)
N12 C133 C134 121.1(10)
C133 C134 C135 119.1(9)
C133 C134 C138 118.7(11)
C135 C134 C138 122.1(10)
C136 C135 C134 119.4(9)
C135 C136 C137 118.6(10)
N12 C137 C136 122.1(9)
N12 C137 S6 117.4(7)
C136 C137 S6 120.3(8)
F140 C138 F138 109.2(13)
F140 C138 F139 108.4(12)
F138 C138 F139 101.1(10)
F140 C138 C134 114.5(10)
F138 C138 C134 112.6(10)
F139 C138 C134 110.2(11)
N11 C197 C120 119.5(11)
N11 C197 C126 114.1(9)
C120 C197 C126 126.4(10)
C2 N1 C12 122.6(10)
C2 N1 Pt1 124.2(8)
C12 N1 Pt1 113.0(8)
C19 N2 C23 120.0(9)
C19 N2 Pb1 117.8(7)
C23 N2 Pb1 122.0(7)
C25 N3 C35 119.2(8)
C25 N3 Pt2 126.4(6)
C35 N3 Pt2 114.3(6)
C46 N4 C42 119.2(8)
C46 N4 Pb1 102.1(5)
C42 N4 Pb1 138.7(6)
C48 N5 C58 121.5(9)
C48 N5 Pt3 124.7(7)
C58 N5 Pt3 113.3(7)
C65 N6 C69 121.0(9)
C65 N6 Pb2 119.4(7)
C69 N6 Pb2 119.6(6)
C71 N7 C81 120.2(8)
C71 N7 Pt4 125.7(6)
C81 N7 Pt4 114.1(6)
C92 N8 C88 118.7(8)
C92 N8 Pb2 101.0(5)
C88 N8 Pb2 139.5(6)
C94 N9 C104 118.3(8)
C94 N9 Pt5 125.9(7)
C104 N9 Pt5 115.8(6)
C111 N10 C115 121.3(9)
C111 N10 Pb3 118.7(7)
C115 N10 Pb3 119.9(6)
C197 N11 C117 120.3(9)
C197 N11 Pt6 115.1(7)
C117 N11 Pt6 124.5(6)
C137 N12 C133 119.6(8)
C137 N12 Pb3 101.3(5)
C133 N12 Pb3 139.0(6)
C23 S1 Pt1 106.7(4)
C46 S2 Pt2 111.0(3)
C46 S2 Pb1 85.0(3)
Pt2 S2 Pb1 70.39(6)
C69 S3 Pt3 107.7(3)
C92 S4 Pt4 111.9(3)
C92 S4 Pb2 83.7(3)
Pt4 S4 Pb2 68.95(6)
C115 S5 Pt5 106.7(3)
C137 S6 Pt6 113.6(3)
C137 S6 Pb3 84.7(3)
Pt6 S6 Pb3 69.55(7)
F26 C24 F25 97.3(19)
F26 C24 F24 121.1(15)
F25 C24 F24 125.7(13)
F26 C24 C20 100.4(16)
F25 C24 C20 100.5(17)
F24 C24 C20 107.5(16)

loop_
_geom_bond_atom_site_label_1
_geom_bond_atom_site_label_2
_geom_bond_distance
Pt1 C13 2.030(9)
Pt1 C10 2.052(10)
Pt1 N1 2.094(8)
Pt1 S1 2.390(3)
Pt1 Pb1 2.7840(5)
Pt2 C36 2.021(9)
Pt2 C33 2.021(9)
Pt2 N3 2.094(7)
Pt2 S2 2.413(2)
Pt2 Pb1 3.0596(5)
Pt3 C56 2.043(10)
Pt3 C59 2.049(9)
Pt3 N5 2.107(8)
Pt3 S3 2.393(3)
Pt3 Pb2 2.7765(5)
Pt4 C82 2.012(9)
Pt4 C79 2.012(9)
Pt4 N7 2.098(7)
Pt4 S4 2.412(2)
Pt4 Pb2 3.0258(5)
Pt5 C105 2.023(9)
Pt5 C102 2.026(9)
Pt5 N9 2.072(8)
Pt5 S5 2.396(3)
Pt5 Pb3 2.7574(5)
Pt6 C125 2.018(9)
Pt6 C127 2.039(9)
Pt6 N11 2.101(7)
Pt6 S6 2.416(3)
Pt6 Pb3 3.0554(5)
Pb1 N2 2.564(8)
Pb1 N4 2.679(7)
Pb1 S2 2.858(3)
Pb2 N6 2.548(8)
Pb2 N8 2.678(7)
Pb2 S4 2.888(3)
Pb3 N10 2.512(7)
Pb3 N12 2.708(7)
Pb3 S6 2.896(3)
C2 N1 1.352(15)
C2 C3 1.411(16)
C3 C4 1.41(2)
C4 C5 1.41(2)
C5 C12 1.420(16)
C6 C7 1.33(2)
C6 C11 1.378(16)
C7 C8 1.39(2)
C8 C9 1.401(14)
C9 C10 1.359(15)
C10 C11 1.419(14)
C11 C12 1.458(17)
C12 N1 1.382(14)
C13 C14 1.399(13)
C13 C18 1.397(12)
C14 F14 1.373(11)
C14 C15 1.374(14)
C15 F15 1.343(12)
C15 C16 1.350(15)
C16 C17 1.363(15)
C16 F16 1.363(11)
C17 F17 1.347(10)
C17 C18 1.360(13)
C18 F18 1.360(11)
C19 N2 1.342(13)
C19 C20 1.380(15)
C20 C21 1.364(17)
C20 C24 1.62(2)
C21 C22 1.367(18)
C22 C23 1.408(15)
C23 N2 1.347(13)
C23 S1 1.756(12)
C25 N3 1.348(12)
C25 C26 1.387(12)
C26 C27 1.380(14)
C27 C28 1.379(14)
C28 C35 1.389(12)
C29 C30 1.381(16)
C29 C34 1.417(13)
C30 C31 1.376(15)
C31 C32 1.378(13)
C32 C33 1.385(13)
C33 C34 1.414(13)
C34 C35 1.453(13)
C35 N3 1.354(12)
C36 C37 1.384(13)
C36 C41 1.398(12)
C37 C38 1.359(13)
C37 F37 1.373(10)
C38 F38 1.368(12)
C38 C39 1.400(14)
C39 F39 1.355(11)
C39 C40 1.356(15)
C40 F40 1.374(11)
C40 C41 1.384(13)
C41 F41 1.351(11)
C42 N4 1.333(11)
C42 C43 1.383(13)
C43 C44 1.367(13)
C43 C47 1.505(14)
C44 C45 1.388(12)
C45 C46 1.376(12)
C46 N4 1.326(11)
C46 S2 1.773(9)
C47 F47 1.262(15)
C47 F48 1.300(14)
C47 F49 1.435(18)
C48 N5 1.329(13)
C48 C49 1.381(15)
C49 C50 1.373(17)
C50 C51 1.358(17)
C51 C58 1.399(14)
C52 C53 1.365(18)
C52 C57 1.395(15)
C53 C54 1.383(17)
C54 C55 1.413(15)
C55 C56 1.372(14)
C56 C57 1.405(14)
C57 C58 1.441(15)
C58 N5 1.361(13)
C59 C64 1.363(12)
C59 C60 1.373(13)
C60 C61 1.371(14)
C60 F60 1.381(11)
C61 C62 1.346(15)
C61 F61 1.364(12)
C62 F62 1.355(11)
C62 C63 1.374(15)
C63 F63 1.372(11)
C63 C64 1.375(14)
C64 F64 1.351(11)
C65 N6 1.325(13)
C65 C66 1.379(14)
C66 C67 1.365(17)
C66 C70 1.515(18)
C67 C68 1.373(17)
C68 C69 1.416(14)
C69 N6 1.362(12)
C69 S3 1.733(11)
C70 F72 1.293(18)
C70 F70 1.312(16)
C70 F71 1.321(18)
C71 N7 1.328(11)
C71 C72 1.384(12)
C72 C73 1.384(14)
C73 C74 1.371(14)
C74 C81 1.391(12)
C75 C76 1.408(15)
C75 C80 1.399(13)
C76 C77 1.374(15)
C77 C78 1.384(13)
C78 C79 1.413(13)
C79 C80 1.422(12)
C80 C81 1.458(13)
C81 N7 1.369(11)
C82 C83 1.384(13)
C82 C87 1.389(12)
C83 F83 1.362(10)
C83 C84 1.364(13)
C84 F84 1.354(11)
C84 C85 1.385(14)
C85 F85 1.344(11)
C85 C86 1.380(15)
C86 F86 1.362(10)
C86 C87 1.364(13)
C87 F87 1.373(11)
C88 C89 1.349(13)
C88 N8 1.346(11)
C89 C90 1.382(14)
C89 C93 1.502(14)
C90 C91 1.376(13)
C91 C92 1.407(13)
C92 N8 1.334(11)
C92 S4 1.756(9)
C93 F93 1.305(14)
C93 F95 1.347(14)
C93 F94 1.346(12)
C94 N9 1.363(12)
C94 C95 1.376(13)
C95 C96 1.399(16)
C96 C97 1.358(16)
C97 C104 1.385(13)
C98 C99 1.378(15)
C98 C103 1.409(14)
C99 C100 1.387(15)
C100 C101 1.412(14)
C101 C102 1.385(14)
C102 C103 1.416(13)
C103 C104 1.456(14)
C104 N9 1.373(12)
C105 C110 1.382(12)
C105 C106 1.386(13)
C106 F106 1.363(10)
C106 C107 1.387(14)
C107 F107 1.359(12)
C107 C108 1.363(14)
C108 F108 1.355(11)
C108 C109 1.352(14)
C109 F109 1.356(10)
C109 C110 1.383(13)
C110 F110 1.360(10)
C111 N10 1.320(12)
C111 C112 1.385(14)
C112 C113 1.378(17)
C112 C116 1.518(17)
C113 C114 1.373(16)
C114 C115 1.397(13)
C115 N10 1.342(12)
C115 S5 1.727(11)
C116 F118 1.286(17)
C116 F116 1.331(15)
C116 F117 1.338(17)
C117 N11 1.370(13)
C117 C118 1.380(13)
C118 C119 1.400(17)
C119 C120 1.401(18)
C120 C197 1.391(14)
C121 C122 1.376(18)
C121 C126 1.390(14)
C122 C123 1.375(17)
C123 C124 1.385(13)
C124 C125 1.438(15)
C125 C126 1.426(13)
C126 C197 1.443(15)
C127 C132 1.382(13)
C127 C128 1.379(12)
C128 F128 1.357(11)
C128 C129 1.401(13)
C129 F129 1.347(10)
C129 C130 1.360(15)
C130 F130 1.345(11)
C130 C131 1.380(14)
C131 F131 1.337(12)
C131 C132 1.391(13)
C132 F132 1.345(10)
C133 N12 1.351(11)
C133 C134 1.378(13)
C134 C135 1.397(14)
C134 C138 1.489(14)
C135 C136 1.375(13)
C136 C137 1.387(12)
C137 N12 1.339(12)
C137 S6 1.764(9)
C138 F140 1.292(15)
C138 F138 1.310(14)
C138 F139 1.356(15)
C197 N11 1.360(12)
C24 F26 1.326(10)
C24 F25 1.346(10)
C24 F24 1.391(9)

loop_
_platon_squeeze_void_nr
_platon_squeeze_void_average_x
_platon_squeeze_void_average_y
_platon_squeeze_void_average_z
_platon_squeeze_void_volume
_platon_squeeze_void_count_electrons
_platon_squeeze_void_content
1 0.199 0.595 0.273 130 105 2.5CH2Cl2
2 0.173 0.677 0.063 31 21 '0.5CH2Cl2 '
3 0.450 0.141 0.352 154 123 3CH2Cl2
4 0.549 0.859 0.648 154 121 3CH2Cl2
5 0.801 0.405 0.727 130 106 2.5CH2Cl2
6 0.827 0.323 0.937 31 19 0.5CH2Cl2
